data_7118113
loop_
_publ_author_name
'Wei-Hui Fang'
'Lei Zhang'
'Jian Zhang'
'Guo-Yu Yang'

_publ_section_title
;
 A highly stable face-extended diamondoid cluster-organic framework
 incorporating infinite inorganic guests
;
_journal_name_full Chem.Commun.
_journal_page_first 17174
_journal_paper_doi 10.1039/C5cc06931A
_journal_volume 51
_journal_year 2015
_chemical_formula_sum 'C48 H32 Br8 Cu10 N4 O9'
_chemical_formula_weight 2083.46
_chemical_name_systematic
; 
 ? 
;
_space_group_IT_number 70
_symmetry_cell_setting orthorhombic
_symmetry_space_group_name_Hall '-F 2uv 2vw'
_symmetry_space_group_name_H-M 'F d d d :2'
_atom_sites_solution_hydrogens geom
_atom_sites_solution_primary direct
_atom_sites_solution_secondary difmap
_audit_creation_method SHELXL-97
_audit_update_record
;
2015-03-02 deposited with the CCDC.
2015-09-28 downloaded from the CCDC.
;
_cell_angle_alpha 90.00
_cell_angle_beta 90.00
_cell_angle_gamma 90.00
_cell_formula_units_Z 8
_cell_length_a 7.98780(10)
_cell_length_b 33.9352(6)
_cell_length_c 39.1992(7)
_cell_measurement_reflns_used 7027
_cell_measurement_temperature 293(2)
_cell_measurement_theta_max 74.3462
_cell_measurement_theta_min 2.2524
_cell_volume 10625.6(3)
_computing_structure_refinement 'SHELXL-97 (Sheldrick, 1997)'
_computing_structure_solution 'SHELXS-97 (Sheldrick, 1990)'
_diffrn_ambient_temperature 293(2)
_diffrn_measured_fraction_theta_full 0.991
_diffrn_measured_fraction_theta_max 0.991
_diffrn_measurement_device_type 'SuperNova, Dual, Cu at zero, Atlas'
_diffrn_radiation_monochromator graphite
_diffrn_radiation_source 'fine-focus sealed tube'
_diffrn_radiation_type CuK\a
_diffrn_radiation_wavelength 1.54178
_diffrn_reflns_av_R_equivalents 0.0227
_diffrn_reflns_av_sigmaI/netI 0.0150
_diffrn_reflns_limit_h_max 7
_diffrn_reflns_limit_h_min -9
_diffrn_reflns_limit_k_max 25
_diffrn_reflns_limit_k_min -41
_diffrn_reflns_limit_l_max 45
_diffrn_reflns_limit_l_min -48
_diffrn_reflns_number 9896
_diffrn_reflns_theta_full 74.51
_diffrn_reflns_theta_max 74.51
_diffrn_reflns_theta_min 3.45
_diffrn_standards_decay_% none
_diffrn_standards_interval_count none
_diffrn_standards_interval_time none
_diffrn_standards_number none
_exptl_absorpt_coefficient_mu 11.810
_exptl_absorpt_correction_T_max 1.00000
_exptl_absorpt_correction_T_min 0.76216
_exptl_absorpt_correction_type multi-scan
_exptl_absorpt_process_details 'SADABS (Sheldrick, 1996)'
_exptl_crystal_colour yellow
_exptl_crystal_density_diffrn 2.605
_exptl_crystal_density_method 'not measured'
_exptl_crystal_description prism
_exptl_crystal_F_000 7920
_exptl_crystal_size_max 0.25
_exptl_crystal_size_mid 0.13
_exptl_crystal_size_min 0.12
_refine_diff_density_max 1.149
_refine_diff_density_min -1.636
_refine_diff_density_rms 0.216
_refine_ls_extinction_method none
_refine_ls_goodness_of_fit_ref 1.166
_refine_ls_hydrogen_treatment mixed
_refine_ls_matrix_type full
_refine_ls_number_parameters 194
_refine_ls_number_reflns 2692
_refine_ls_number_restraints 0
_refine_ls_restrained_S_all 1.166
_refine_ls_R_factor_all 0.0616
_refine_ls_R_factor_gt 0.0606
_refine_ls_shift/su_max 0.005
_refine_ls_shift/su_mean 0.001
_refine_ls_structure_factor_coef Fsqd
_refine_ls_weighting_details 'calc w=1/[\s^2^(Fo^2^)+(0.0776P)^2^+855.8244P] where P=(Fo^2^+2Fc^2^)/3'
_refine_ls_weighting_scheme calc
_refine_ls_wR_factor_gt 0.1881
_refine_ls_wR_factor_ref 0.1884
_reflns_number_gt 2672
_reflns_number_total 2692
_reflns_threshold_expression >2sigma(I)
_cod_data_source_file c5cc06931a2.cif
_cod_data_source_block 1
_cod_original_sg_symbol_H-M Fddd
_cod_database_code 7118113

loop_
_symmetry_equiv_pos_as_xyz
'x, y, z'
'-x+3/4, -y+3/4, z'
'-x+3/4, y, -z+3/4'
'x, -y+3/4, -z+3/4'
'x, y+1/2, z+1/2'
'-x+3/4, -y+5/4, z+1/2'
'-x+3/4, y+1/2, -z+5/4'
'x, -y+5/4, -z+5/4'
'x+1/2, y, z+1/2'
'-x+5/4, -y+3/4, z+1/2'
'-x+5/4, y, -z+5/4'
'x+1/2, -y+3/4, -z+5/4'
'x+1/2, y+1/2, z'
'-x+5/4, -y+5/4, z'
'-x+5/4, y+1/2, -z+3/4'
'x+1/2, -y+5/4, -z+3/4'
'-x, -y, -z'
'x-3/4, y-3/4, -z'
'x-3/4, -y, z-3/4'
'-x, y-3/4, z-3/4'
'-x, -y+1/2, -z+1/2'
'x-3/4, y-1/4, -z+1/2'
'x-3/4, -y+1/2, z-1/4'
'-x, y-1/4, z-1/4'
'-x+1/2, -y, -z+1/2'
'x-1/4, y-3/4, -z+1/2'
'x-1/4, -y, z-1/4'
'-x+1/2, y-3/4, z-1/4'
'-x+1/2, -y+1/2, -z'
'x-1/4, y-1/4, -z'
'x-1/4, -y+1/2, z-3/4'
'-x+1/2, y-1/4, z-3/4'

loop_
_atom_site_label
_atom_site_type_symbol
_atom_site_fract_x
_atom_site_fract_y
_atom_site_fract_z
_atom_site_U_iso_or_equiv
_atom_site_adp_type
_atom_site_occupancy
_atom_site_symmetry_multiplicity
_atom_site_calc_flag
_atom_site_refinement_flags
_atom_site_disorder_assembly
_atom_site_disorder_group
Cu1 Cu 0.20497(12) 0.40618(3) 0.35066(2) 0.0066(3) Uani 1 1 d . . .
Cu2 Cu 1.3750 0.3750 0.08823(6) 0.0480(7) Uani 1 2 d S . .
Cu3 Cu 0.8750 0.3750 0.09028(6) 0.0460(6) Uani 1 2 d S . .
Br2 Br 1.12251(10) 0.37511(2) 0.05152(2) 0.0197(3) Uani 1 1 d . . .
Br3 Br 0.87661(11) 0.43793(3) 0.12546(2) 0.0213(3) Uani 1 1 d . . .
Cu4 Cu 0.6275(5) 0.41224(13) 0.14303(12) 0.0148(9) Uani 0.25 1 d P . .
Cu5 Cu 1.1257(6) 0.41064(15) 0.14230(14) 0.0228(11) Uani 0.25 1 d P . .
C1 C 0.7919(9) 0.5810(2) 0.16421(18) 0.0140(14) Uani 1 1 d . . .
C2 C 0.6425(10) 0.5188(2) 0.1809(2) 0.0191(16) Uani 1 1 d . . .
H2A H 0.6590 0.5088 0.1591 0.023 Uiso 1 1 calc R . .
C3 C 0.5584(11) 0.4962(2) 0.2053(2) 0.0193(16) Uani 1 1 d . . .
H3A H 0.5183 0.4714 0.1996 0.023 Uiso 1 1 calc R . .
C4 C 0.5341(9) 0.5109(2) 0.23826(19) 0.0135(14) Uani 1 1 d . . .
C5 C 0.5975(10) 0.5482(2) 0.24656(19) 0.0170(15) Uani 1 1 d . . .
H5A H 0.5844 0.5580 0.2686 0.020 Uiso 1 1 calc R . .
C6 C 0.6802(10) 0.5709(2) 0.2220(2) 0.0170(15) Uani 1 1 d . . .
H6A H 0.7205 0.5958 0.2276 0.020 Uiso 1 1 calc R . .
C7 C 0.7019(9) 0.5563(2) 0.1895(2) 0.0136(14) Uani 1 1 d . . .
C8 C 0.3076(10) 0.4279(2) 0.28257(19) 0.0147(14) Uani 1 1 d . . .
H8A H 0.2666 0.4030 0.2773 0.018 Uiso 1 1 calc R . .
C9 C 0.3862(9) 0.4490(2) 0.2574(2) 0.0151(15) Uani 1 1 d . . .
H9A H 0.3995 0.4382 0.2357 0.018 Uiso 1 1 calc R . .
C10 C 0.4461(9) 0.4868(2) 0.26439(18) 0.0114(13) Uani 1 1 d . . .
C11 C 0.4196(11) 0.5017(2) 0.2975(2) 0.0198(16) Uani 1 1 d . . .
H11A H 0.4544 0.5271 0.3031 0.024 Uiso 1 1 calc R . .
C12 C 0.3418(11) 0.4785(2) 0.3214(2) 0.0204(16) Uani 1 1 d . . .
H12A H 0.3263 0.4885 0.3432 0.025 Uiso 1 1 calc R . .
N N 0.2869(8) 0.44167(18) 0.31451(16) 0.0138(12) Uani 1 1 d . . .
O1 O 0.3750 0.3750 0.3750 0.012(2) Uani 1 4 d S . .
O2 O 0.8281(7) 0.61582(16) 0.17318(15) 0.0177(11) Uani 1 1 d . . .
O3 O 0.8304(7) 0.56559(16) 0.13569(14) 0.0175(11) Uani 1 1 d . . .

loop_
_atom_site_aniso_label
_atom_site_aniso_U_11
_atom_site_aniso_U_22
_atom_site_aniso_U_33
_atom_site_aniso_U_23
_atom_site_aniso_U_13
_atom_site_aniso_U_12
Cu1 0.0049(5) 0.0078(5) 0.0071(5) 0.0012(3) 0.0007(4) -0.0008(3)
Cu2 0.0637(18) 0.0503(15) 0.0298(12) 0.000 0.000 0.0035(12)
Cu3 0.0597(17) 0.0486(14) 0.0298(12) 0.000 0.000 0.0009(11)
Br2 0.0152(5) 0.0222(5) 0.0218(5) -0.0009(3) 0.0014(3) -0.0016(3)
Br3 0.0258(5) 0.0163(5) 0.0218(5) 0.0001(3) -0.0011(3) 0.0006(3)
Cu4 0.013(2) 0.012(2) 0.019(2) 0.0006(17) -0.0007(17) -0.0008(16)
Cu5 0.020(3) 0.020(2) 0.029(3) 0.001(2) 0.001(2) 0.0000(18)
C1 0.014(4) 0.014(3) 0.013(3) 0.004(3) 0.002(3) -0.002(3)
C2 0.022(4) 0.016(4) 0.020(4) -0.003(3) 0.001(3) -0.008(3)
C3 0.024(4) 0.018(4) 0.017(4) -0.005(3) 0.000(3) -0.004(3)
C4 0.010(3) 0.013(3) 0.018(3) -0.001(3) 0.001(3) 0.000(3)
C5 0.021(4) 0.019(4) 0.011(3) -0.004(3) 0.002(3) -0.006(3)
C6 0.020(4) 0.013(3) 0.018(4) -0.004(3) 0.007(3) -0.008(3)
C7 0.008(3) 0.013(3) 0.019(4) 0.000(3) 0.003(3) 0.001(3)
C8 0.019(4) 0.011(3) 0.014(3) 0.000(3) 0.003(3) -0.003(3)
C9 0.015(4) 0.018(4) 0.012(3) 0.001(3) 0.004(3) -0.002(3)
C10 0.009(3) 0.012(3) 0.013(3) 0.003(3) 0.000(3) 0.004(3)
C11 0.025(4) 0.015(4) 0.019(4) -0.001(3) 0.006(3) -0.006(3)
C12 0.029(4) 0.016(4) 0.016(4) -0.001(3) 0.003(3) -0.005(3)
N 0.013(3) 0.013(3) 0.016(3) 0.000(2) -0.003(2) 0.000(2)
O1 0.003(4) 0.021(5) 0.013(5) 0.000 0.000 0.000
O2 0.016(3) 0.014(3) 0.023(3) -0.001(2) 0.010(2) -0.002(2)
O3 0.020(3) 0.020(3) 0.013(2) -0.003(2) 0.001(2) -0.004(2)

loop_
_atom_type_symbol
_atom_type_description
_atom_type_scat_dispersion_real
_atom_type_scat_dispersion_imag
_atom_type_scat_source
C C 0.0181 0.0091 'International Tables Vol C Tables 4.2.6.8 and 6.1.1.4'
H H 0.0000 0.0000 'International Tables Vol C Tables 4.2.6.8 and 6.1.1.4'
N N 0.0311 0.0180 'International Tables Vol C Tables 4.2.6.8 and 6.1.1.4'
O O 0.0492 0.0322 'International Tables Vol C Tables 4.2.6.8 and 6.1.1.4'
Cu Cu -1.9646 0.5888 'International Tables Vol C Tables 4.2.6.8 and 6.1.1.4'
Br Br -0.6763 1.2805 'International Tables Vol C Tables 4.2.6.8 and 6.1.1.4'

loop_
_geom_angle_atom_site_label_1
_geom_angle_atom_site_label_2
_geom_angle_atom_site_label_3
_geom_angle
_geom_angle_site_symmetry_1
_geom_angle_site_symmetry_3
O2 Cu1 O3 114.8(3) 22 19_566
O2 Cu1 O1 102.37(16) 22 .
O3 Cu1 O1 105.97(16) 19_566 .
O2 Cu1 N 105.0(3) 22 .
O3 Cu1 N 112.1(2) 19_566 .
O1 Cu1 N 116.59(19) . .
O2 Cu1 Cu1 78.39(17) 22 4
O3 Cu1 Cu1 83.86(16) 19_566 4
O1 Cu1 Cu1 43.63(3) . 4
N Cu1 Cu1 159.23(18) . 4
Cu4 Cu2 Cu4 145.2(2) 11_654 12_554
Cu4 Cu2 Cu5 60.37(16) 11_654 12_554
Cu4 Cu2 Cu5 108.00(17) 12_554 12_554
Cu4 Cu2 Cu5 108.00(17) 11_654 11_654
Cu4 Cu2 Cu5 60.37(16) 12_554 11_654
Cu5 Cu2 Cu5 143.9(3) 12_554 11_654
Cu4 Cu2 Br2 61.30(11) 11_654 2_755
Cu4 Cu2 Br2 145.82(12) 12_554 2_755
Cu5 Cu2 Br2 61.12(13) 12_554 2_755
Cu5 Cu2 Br2 147.50(14) 11_654 2_755
Cu4 Cu2 Br2 145.82(12) 11_654 .
Cu4 Cu2 Br2 61.30(11) 12_554 .
Cu5 Cu2 Br2 147.50(14) 12_554 .
Cu5 Cu2 Br2 61.12(13) 11_654 .
Br2 Cu2 Br2 108.99(10) 2_755 .
Cu4 Cu2 Br3 53.88(11) 11_654 11_654
Cu4 Cu2 Br3 104.95(12) 12_554 11_654
Cu5 Cu2 Br3 103.95(14) 12_554 11_654
Cu5 Cu2 Br3 54.19(12) 11_654 11_654
Br2 Cu2 Br3 109.12(3) 2_755 11_654
Br2 Cu2 Br3 108.47(3) . 11_654
Cu4 Cu2 Br3 104.95(12) 11_654 12_554
Cu4 Cu2 Br3 53.88(11) 12_554 12_554
Cu5 Cu2 Br3 54.19(12) 12_554 12_554
Cu5 Cu2 Br3 103.95(14) 11_654 12_554
Br2 Cu2 Br3 108.47(3) 2_755 12_554
Br2 Cu2 Br3 109.12(3) . 12_554
Br3 Cu2 Br3 112.63(10) 11_654 12_554
Cu4 Cu2 Cu3 72.61(12) 11_654 11_654
Cu4 Cu2 Cu3 72.61(12) 12_554 11_654
Cu5 Cu2 Cu3 71.93(14) 12_554 11_654
Cu5 Cu2 Cu3 71.93(14) 11_654 11_654
Br2 Cu2 Cu3 125.51(5) 2_755 11_654
Br2 Cu2 Cu3 125.51(5) . 11_654
Br3 Cu2 Cu3 56.32(5) 11_654 11_654
Br3 Cu2 Cu3 56.32(5) 12_554 11_654
Cu5 Cu3 Cu5 147.3(3) 11_654 12_454
Cu5 Cu3 Cu4 60.67(16) 11_654 12_554
Cu5 Cu3 Cu4 109.93(17) 12_454 12_554
Cu5 Cu3 Cu4 109.93(17) 11_654 11_554
Cu5 Cu3 Cu4 60.67(16) 12_454 11_554
Cu4 Cu3 Cu4 149.3(2) 12_554 11_554
Cu5 Cu3 Br2 145.34(14) 11_654 2_655
Cu5 Cu3 Br2 61.33(13) 12_454 2_655
Cu4 Cu3 Br2 143.96(12) 12_554 2_655
Cu4 Cu3 Br2 60.95(11) 11_554 2_655
Cu5 Cu3 Br2 61.33(13) 11_654 .
Cu5 Cu3 Br2 145.34(14) 12_454 .
Cu4 Cu3 Br2 60.95(11) 12_554 .
Cu4 Cu3 Br2 143.96(12) 11_554 .
Br2 Cu3 Br2 104.91(10) 2_655 .
Cu5 Cu3 Br3 54.89(12) 11_654 .
Cu5 Cu3 Br3 105.67(14) 12_454 .
Cu4 Cu3 Br3 106.39(12) 12_554 .
Cu4 Cu3 Br3 55.27(11) 11_554 .
Br2 Cu3 Br3 109.62(3) 2_655 .
Br2 Cu3 Br3 108.98(3) . .
Cu5 Cu3 Br3 105.67(14) 11_654 2_655
Cu5 Cu3 Br3 54.89(12) 12_454 2_655
Cu4 Cu3 Br3 55.27(11) 12_554 2_655
Cu4 Cu3 Br3 106.39(12) 11_554 2_655
Br2 Cu3 Br3 108.98(3) 2_655 2_655
Br2 Cu3 Br3 109.62(3) . 2_655
Br3 Cu3 Br3 114.30(10) . 2_655
Cu5 Cu3 Cu2 73.67(14) 11_654 11_654
Cu5 Cu3 Cu2 73.67(14) 12_454 11_654
Cu4 Cu3 Cu2 74.63(12) 12_554 11_654
Cu4 Cu3 Cu2 74.63(12) 11_554 11_654
Br2 Cu3 Cu2 127.54(5) 2_655 11_654
Br2 Cu3 Cu2 127.54(5) . 11_654
Br3 Cu3 Cu2 57.15(5) . 11_654
Br3 Cu3 Cu2 57.15(5) 2_655 11_654
Cu2 Br2 Cu3 106.95(8) . .
Cu2 Br2 Cu5 59.11(12) . 11_654
Cu3 Br2 Cu5 58.05(12) . 11_654
Cu2 Br2 Cu4 58.97(11) . 12_554
Cu3 Br2 Cu4 59.04(11) . 12_554
Cu5 Br2 Cu4 58.94(17) 11_654 12_554
Cu4 Br3 Cu5 121.08(18) . .
Cu4 Br3 Cu5 133.68(18) . 11_654
Cu5 Br3 Cu5 34.4(3) . 11_654
Cu4 Br3 Cu4 35.8(2) . 11_554
Cu5 Br3 Cu4 134.12(18) . 11_554
Cu5 Br3 Cu4 120.49(18) 11_654 11_554
Cu4 Br3 Cu3 80.68(12) . .
Cu5 Br3 Cu3 79.70(14) . .
Cu5 Br3 Cu3 60.02(13) 11_654 .
Cu4 Br3 Cu3 60.76(11) 11_554 .
Cu4 Br3 Cu2 60.63(11) . 11_654
Cu5 Br3 Cu2 60.54(13) . 11_654
Cu5 Br3 Cu2 80.60(14) 11_654 11_654
Cu4 Br3 Cu2 81.75(12) 11_554 11_654
Cu3 Br3 Cu2 66.53(7) . 11_654
Cu4 Cu4 Br3 73.9(3) 11_554 .
Cu4 Cu4 Br3 70.3(3) 11_554 11_554
Br3 Cu4 Br3 121.6(2) . 11_554
Cu4 Cu4 Cu2 108.8(3) 11_554 11_654
Br3 Cu4 Cu2 65.48(12) . 11_654
Br3 Cu4 Cu2 171.1(2) 11_554 11_654
Cu4 Cu4 Cu3 104.0(3) 11_554 11_554
Br3 Cu4 Cu3 171.6(2) . 11_554
Br3 Cu4 Cu3 63.97(11) 11_554 11_554
Cu2 Cu4 Cu3 108.34(17) 11_654 11_554
Cu4 Cu4 Cu5 89.32(16) 11_554 2_655
Br3 Cu4 Cu5 112.8(2) . 2_655
Br3 Cu4 Cu5 111.2(2) 11_554 2_655
Cu2 Cu4 Cu5 59.86(16) 11_654 2_655
Cu3 Cu4 Cu5 58.86(16) 11_554 2_655
Cu4 Cu4 Br2 149.65(11) 11_554 12_454
Br3 Cu4 Br2 117.89(18) . 12_454
Br3 Cu4 Br2 116.37(18) 11_554 12_454
Cu2 Cu4 Br2 59.72(11) 11_654 12_454
Cu3 Cu4 Br2 60.02(12) 11_554 12_454
Cu5 Cu4 Br2 60.41(16) 2_655 12_454
Cu4 Cu4 Cu5 60.75(15) 11_554 12_454
Br3 Cu4 Cu5 101.00(19) . 12_454
Br3 Cu4 Cu5 99.81(18) 11_554 12_454
Cu2 Cu4 Cu5 72.65(16) 11_654 12_454
Cu3 Cu4 Cu5 71.25(16) 11_554 12_454
Cu5 Cu4 Cu5 28.6(2) 2_655 12_454
Br2 Cu4 Cu5 89.00(18) 12_454 12_454
Cu5 Cu5 Br3 72.9(4) 11_654 .
Cu5 Cu5 Br3 72.7(4) 11_654 11_654
Br3 Cu5 Br3 119.9(2) . 11_654
Cu5 Cu5 Cu3 106.7(4) 11_654 11_654
Br3 Cu5 Cu3 173.9(2) . 11_654
Br3 Cu5 Cu3 65.08(13) 11_654 11_654
Cu5 Cu5 Cu2 107.7(4) 11_654 11_654
Br3 Cu5 Cu2 65.27(13) . 11_654
Br3 Cu5 Cu2 174.2(2) 11_654 11_654
Cu3 Cu5 Cu2 109.6(2) 11_654 11_654
Cu5 Cu5 Cu4 90.66(16) 11_654 2_655
Br3 Cu5 Cu4 113.5(2) . 2_655
Br3 Cu5 Cu4 114.6(2) 11_654 2_655
Cu3 Cu5 Cu4 60.47(16) 11_654 2_655
Cu2 Cu5 Cu4 59.77(16) 11_654 2_655
Cu5 Cu5 Br2 151.30(12) 11_654 11_654
Br3 Cu5 Br2 116.9(2) . 11_654
Br3 Cu5 Br2 117.1(2) 11_654 11_654
Cu3 Cu5 Br2 60.62(13) 11_654 11_654
Cu2 Cu5 Br2 59.78(13) 11_654 11_654
Cu4 Cu5 Br2 60.65(16) 2_655 11_654
Cu5 Cu5 Cu4 60.75(15) 11_654 12_554
Br3 Cu5 Cu4 102.5(2) . 12_554
Br3 Cu5 Cu4 101.5(2) 11_654 12_554
Cu3 Cu5 Cu4 72.45(16) 11_654 12_554
Cu2 Cu5 Cu4 74.16(16) 11_654 12_554
Cu4 Cu5 Cu4 29.9(2) 2_655 12_554
Br2 Cu5 Cu4 90.55(19) 11_654 12_554
O2 C1 O3 125.0(7) . .
O2 C1 C7 116.9(7) . .
O3 C1 C7 118.1(7) . .
C3 C2 C7 119.9(8) . .
C2 C3 C4 120.3(7) . .
C3 C4 C5 119.1(7) . .
C3 C4 C10 120.4(7) . .
C5 C4 C10 120.5(7) . .
C6 C5 C4 120.5(7) . .
C7 C6 C5 119.9(7) . .
C6 C7 C2 120.3(7) . .
C6 C7 C1 118.4(7) . .
C2 C7 C1 121.3(7) . .
N C8 C9 123.0(7) . .
C8 C9 C10 119.6(7) . .
C9 C10 C11 117.4(7) . .
C9 C10 C4 122.1(7) . .
C11 C10 C4 120.6(7) . .
C12 C11 C10 119.3(7) . .
N C12 C11 122.8(8) . .
C8 N C12 117.8(7) . .
C8 N Cu1 119.8(5) . .
C12 N Cu1 121.9(5) . .
Cu1 O1 Cu1 122.00(6) 2 .
Cu1 O1 Cu1 92.74(6) 2 3
Cu1 O1 Cu1 114.98(6) . 3
Cu1 O1 Cu1 114.98(6) 2 4
Cu1 O1 Cu1 92.74(6) . 4
Cu1 O1 Cu1 122.00(6) 3 4
C1 O2 Cu1 130.0(5) . 26_665
C1 O3 Cu1 122.7(5) . 27_665

loop_
_geom_bond_atom_site_label_1
_geom_bond_atom_site_label_2
_geom_bond_distance
_geom_bond_site_symmetry_2
Cu1 O2 1.943(5) 22
Cu1 O3 1.948(6) 19_566
Cu1 O1 1.9684(10) .
Cu1 N 1.972(6) .
Cu1 Cu1 2.8495(19) 4
Cu2 Cu4 2.458(4) 11_654
Cu2 Cu4 2.458(4) 12_554
Cu2 Cu5 2.461(5) 12_554
Cu2 Cu5 2.461(5) 11_654
Cu2 Br2 2.4776(16) 2_755
Cu2 Br2 2.4776(16) .
Cu2 Br3 2.5666(16) 11_654
Cu2 Br3 2.5666(16) 12_554
Cu2 Cu3 2.802(4) 11_654
Cu3 Cu5 2.428(5) 11_654
Cu3 Cu5 2.428(5) 12_454
Cu3 Cu4 2.469(4) 12_554
Cu3 Cu4 2.469(4) 11_554
Cu3 Br2 2.4935(17) 2_655
Cu3 Br2 2.4935(17) .
Cu3 Br3 2.5421(16) .
Cu3 Br3 2.5421(16) 2_655
Cu3 Cu2 2.802(4) 11_654
Br2 Cu5 2.511(5) 11_654
Br2 Cu4 2.517(5) 12_554
Br3 Cu4 2.279(4) .
Br3 Cu5 2.292(5) .
Br3 Cu5 2.293(5) 11_654
Br3 Cu4 2.325(4) 11_554
Br3 Cu2 2.5666(16) 11_654
Cu4 Cu4 1.414(9) 11_554
Cu4 Br3 2.325(4) 11_554
Cu4 Cu2 2.458(4) 11_654
Cu4 Cu3 2.469(4) 11_554
Cu4 Cu5 2.473(7) 2_655
Cu4 Br2 2.517(5) 12_454
Cu4 Cu5 2.834(7) 12_454
Cu5 Cu5 1.356(11) 11_654
Cu5 Br3 2.293(5) 11_654
Cu5 Cu3 2.428(5) 11_654
Cu5 Cu2 2.461(5) 11_654
Cu5 Cu4 2.473(7) 2_655
Cu5 Br2 2.511(5) 11_654
Cu5 Cu4 2.834(7) 12_554
C1 O2 1.266(9) .
C1 O3 1.272(9) .
C1 C7 1.483(10) .
C2 C3 1.394(11) .
C2 C7 1.400(10) .
C3 C4 1.399(10) .
C4 C5 1.401(10) .
C4 C10 1.487(10) .
C5 C6 1.398(11) .
C6 C7 1.380(10) .
C8 N 1.346(10) .
C8 C9 1.372(10) .
C9 C10 1.397(11) .
C10 C11 1.408(10) .
C11 C12 1.374(11) .
C12 N 1.351(10) .
O1 Cu1 1.9684(10) 2
O1 Cu1 1.9684(10) 3
O1 Cu1 1.9684(10) 4
O2 Cu1 1.943(5) 26_665
O3 Cu1 1.948(6) 27_665
